data_7122078
loop_
_publ_author_name
'Ou, Arnold'
'Gu\'edin, Aurore'
'Skelton, Brian W.'
'Amrane, Samir'
'Evans, Cameron W.'
'Norret, Marck'
'Iyer, K. Swaminathan'
'Mergny, Jean-Louis'
'Smith, Nicole M.'

_publ_section_title
;
 Multicarbazole scaffolds for selective G-quadruplex binding.
;
_journal_issue 69
_journal_name_full 'Chemical communications (Cambridge, England)'
_journal_page_first 9647
_journal_page_last 9650
_journal_paper_doi 10.1039/c8cc03945c
_journal_volume 54
_journal_year 2018
_chemical_formula_moiety 'C42 H27 N3, 0.50(C H4 O)'
_chemical_formula_sum 'C42.5 H29 N3 O0.5'
_chemical_formula_weight 589.69
_space_group_IT_number 148
_space_group_name_Hall '-R 3'
_space_group_name_H-M_alt 'R -3 :H'
_symmetry_cell_setting trigonal
_symmetry_Int_Tables_number 148
_symmetry_space_group_name_Hall '-R 3'
_symmetry_space_group_name_H-M 'R -3 :H'
_atom_sites_solution_hydrogens geom
_audit_creation_date 2016-11-10T11:35:09-00:00
_audit_creation_method 'WinGX routine CIF_UPDATE'
_audit_update_record
;
2018-04-19 deposited with the CCDC.
2018-08-01 downloaded from the CCDC.
;
_cell_angle_alpha 90
_cell_angle_beta 90
_cell_angle_gamma 120
_cell_formula_units_Z 6
_cell_length_a 21.9820(5)
_cell_length_b 21.9820(5)
_cell_length_c 10.3781(3)
_cell_measurement_reflns_used 1448
_cell_measurement_temperature 100(2)
_cell_measurement_theta_max 67.158
_cell_measurement_theta_min 4.841
_cell_volume 4342.93(19)
_computing_cell_refinement 'CrysAlisPro 1.171.38.43 (Rigaku OD, 2015)'
_computing_data_collection 'CrysAlisPro 1.171.38.43 (Rigaku OD, 2015)'
_computing_data_reduction 'CrysAlisPro 1.171.38.43 (Rigaku OD, 2015)'
_computing_molecular_graphics 'Diamond (Brandenburg, K., (1999)'
_computing_publication_material 'WinGX Farrugia, L. J. (1999)'
_computing_structure_refinement 'SHELXL-2014 (Sheldrick, 2015)'
_computing_structure_solution 'SHELXT (Sheldrick, 2015)'
_diffrn_ambient_temperature 100(2)
_diffrn_detector 'CCD plate'
_diffrn_detector_area_resol_mean 10.4738
_diffrn_measured_fraction_theta_full 0.99
_diffrn_measured_fraction_theta_max 0.989
_diffrn_measurement_device 'four-circle diffractometer'
_diffrn_measurement_device_type 'Oxford Diffraction Gemini diffractometer'
_diffrn_measurement_method '\w scans'
_diffrn_orient_matrix_type 'CrysAlisPro convention (1999,Acta A55,543-557)'
_diffrn_orient_matrix_UB_11 -0.043609
_diffrn_orient_matrix_UB_12 -0.0763115
_diffrn_orient_matrix_UB_13 0.0478695
_diffrn_orient_matrix_UB_21 -0.0399145
_diffrn_orient_matrix_UB_22 -0.0212856
_diffrn_orient_matrix_UB_23 -0.1290778
_diffrn_orient_matrix_UB_31 0.0551791
_diffrn_orient_matrix_UB_32 -0.0164861
_diffrn_orient_matrix_UB_33 -0.0556492
_diffrn_radiation_monochromator mirror
_diffrn_radiation_probe x-ray
_diffrn_radiation_type CuK\a
_diffrn_radiation_wavelength 1.54184
_diffrn_reflns_av_R_equivalents 0.0285
_diffrn_reflns_av_unetI/netI 0.0435
_diffrn_reflns_Laue_measured_fraction_full 0.99
_diffrn_reflns_Laue_measured_fraction_max 0.989
_diffrn_reflns_limit_h_max 16
_diffrn_reflns_limit_h_min -25
_diffrn_reflns_limit_k_max 26
_diffrn_reflns_limit_k_min -18
_diffrn_reflns_limit_l_max 5
_diffrn_reflns_limit_l_min -12
_diffrn_reflns_number 3874
_diffrn_reflns_point_group_measured_fraction_full 0.99
_diffrn_reflns_point_group_measured_fraction_max 0.989
_diffrn_reflns_theta_full 67.341
_diffrn_reflns_theta_max 67.341
_diffrn_reflns_theta_min 4.022
_diffrn_source 'fine-focus sealed X-ray tube'
_exptl_absorpt_coefficient_mu 0.623
_exptl_absorpt_correction_T_max 1
_exptl_absorpt_correction_T_min 0.93554
_exptl_absorpt_correction_type multi-scan
_exptl_absorpt_process_details
;
        CrysAlisPro 1.171.38.43 (Rigaku Oxford Diffraction, 2015)
;
_exptl_crystal_colour brown
_exptl_crystal_density_diffrn 1.353
_exptl_crystal_description prism
_exptl_crystal_F_000 1854
_exptl_crystal_size_max 0.146
_exptl_crystal_size_mid 0.094
_exptl_crystal_size_min 0.042
_refine_diff_density_max 0.186
_refine_diff_density_min -0.168
_refine_diff_density_rms 0.038
_refine_ls_extinction_method none
_refine_ls_goodness_of_fit_ref 1.074
_refine_ls_hydrogen_treatment constr
_refine_ls_matrix_type full
_refine_ls_number_parameters 156
_refine_ls_number_reflns 1719
_refine_ls_number_restraints 13
_refine_ls_restrained_S_all 1.073
_refine_ls_R_factor_all 0.0506
_refine_ls_R_factor_gt 0.0402
_refine_ls_shift/su_max 0
_refine_ls_shift/su_mean 0
_refine_ls_structure_factor_coef Fsqd
_refine_ls_weighting_details 'w=1/[\s^2^(Fo^2^)+(0.0512P)^2^+3.8356P] where P=(Fo^2^+2Fc^2^)/3'
_refine_ls_weighting_scheme calc
_refine_ls_wR_factor_gt 0.1053
_refine_ls_wR_factor_ref 0.1116
_reflns_number_gt 1417
_reflns_number_total 1719
_reflns_threshold_expression 'I > 2\s(I)'
_cod_data_source_file c8cc03945c2.cif
_cod_data_source_block ao1088
_cod_depositor_comments 'Adding full bibliography for 7122078.cif.'
_cod_original_cell_volume 4342.9(2)
_cod_original_formula_sum 'C42.50 H29 N3 O0.50'
_cod_database_code 7122078

loop_
_symmetry_equiv_pos_as_xyz
'x, y, z'
'-y, x-y, z'
'-x+y, -x, z'
'x+2/3, y+1/3, z+1/3'
'-y+2/3, x-y+1/3, z+1/3'
'-x+y+2/3, -x+1/3, z+1/3'
'x+1/3, y+2/3, z+2/3'
'-y+1/3, x-y+2/3, z+2/3'
'-x+y+1/3, -x+2/3, z+2/3'
'-x, -y, -z'
'y, -x+y, -z'
'x-y, x, -z'
'-x+2/3, -y+1/3, -z+1/3'
'y+2/3, -x+y+1/3, -z+1/3'
'x-y+2/3, x+1/3, -z+1/3'
'-x+1/3, -y+2/3, -z+2/3'
'y+1/3, -x+y+2/3, -z+2/3'
'x-y+1/3, x+2/3, -z+2/3'

loop_
_atom_site_label
_atom_site_type_symbol
_atom_site_fract_x
_atom_site_fract_y
_atom_site_fract_z
_atom_site_U_iso_or_equiv
_atom_site_adp_type
_atom_site_occupancy
_atom_site_calc_flag
_atom_site_disorder_assembly
_atom_site_disorder_group
C1 C 0.39489(8) 0.66231(8) 0.49598(15) 0.0298(4) Uani 1 d . .
C2 C 0.39844(8) 0.72747(8) 0.49636(15) 0.0298(4) Uani 1 d . .
H2 H 0.4431 0.7691 0.4969 0.036 Uiso 1 calc . .
C11 C 0.58320(8) 0.65158(8) 0.48098(17) 0.0333(4) Uani 1 d . .
C12 C 0.52761(8) 0.60507(8) 0.56216(16) 0.0316(4) Uani 1 d . .
C13 C 0.46608(8) 0.60845(8) 0.56756(16) 0.0303(4) Uani 1 d . .
H13 H 0.4285 0.5773 0.6219 0.036 Uiso 1 calc . .
C14 C 0.45996(8) 0.65753(8) 0.49317(16) 0.0305(4) Uani 1 d . .
C15 C 0.51596(9) 0.70248(9) 0.41243(16) 0.0336(4) Uani 1 d . .
H15 H 0.5112 0.7357 0.3611 0.04 Uiso 1 calc . .
C16 C 0.57771(9) 0.70028(9) 0.40482(17) 0.0359(4) Uani 1 d . .
H16 H 0.6149 0.731 0.3495 0.043 Uiso 1 calc . .
N1 N 0.63802(7) 0.63802(8) 0.49396(15) 0.0377(4) Uani 1 d . .
H1 H 0.6786 0.6606 0.4537 0.045 Uiso 1 calc . .
C21 C 0.61902(9) 0.58350(9) 0.58005(17) 0.0348(4) Uani 1 d . .
C22 C 0.65729(9) 0.55284(9) 0.62353(18) 0.0397(4) Uani 1 d . .
H22 H 0.7038 0.5687 0.5942 0.048 Uiso 1 calc . .
C23 C 0.62503(10) 0.49833(10) 0.71113(18) 0.0419(5) Uani 1 d . .
H23 H 0.65 0.4765 0.7427 0.05 Uiso 1 calc . .
C24 C 0.55669(10) 0.47464(10) 0.75422(17) 0.0402(4) Uani 1 d . .
H24 H 0.5358 0.4365 0.8132 0.048 Uiso 1 calc . .
C25 C 0.51893(9) 0.50572(9) 0.71247(17) 0.0370(4) Uani 1 d . .
H25 H 0.4725 0.4897 0.7426 0.044 Uiso 1 calc . .
C26 C 0.55051(8) 0.56122(9) 0.62503(16) 0.0321(4) Uani 1 d . .
C10 C 0.3287(19) 0.652(2) 0.162(7) 0.039(8) Uani 0.1667 d A -1
H10A H 0.3593 0.6634 0.0867 0.058 Uiso 0.1667 calc A -1
H10B H 0.3016 0.6011 0.1736 0.058 Uiso 0.1667 calc A -1
H10C H 0.3575 0.6738 0.239 0.058 Uiso 0.1667 calc A -1
O10 O 0.2834(7) 0.6777(10) 0.1443(11) 0.079(3) Uani 0.1667 d A -1
H1O H 0.2741 0.6766 0.0656 0.118 Uiso 0.1667 calc A -1

loop_
_atom_site_aniso_label
_atom_site_aniso_U_11
_atom_site_aniso_U_22
_atom_site_aniso_U_33
_atom_site_aniso_U_23
_atom_site_aniso_U_13
_atom_site_aniso_U_12
C1 0.0304(9) 0.0318(8) 0.0280(8) -0.0001(6) 0.0001(6) 0.0162(7)
C2 0.0273(8) 0.0282(8) 0.0318(8) 0.0003(6) 0.0009(6) 0.0122(7)
C11 0.0296(8) 0.0309(9) 0.0401(9) -0.0051(7) 0.0000(7) 0.0157(7)
C12 0.0307(9) 0.0284(8) 0.0350(9) -0.0044(7) -0.0015(7) 0.0144(7)
C13 0.0282(8) 0.0280(8) 0.0338(9) -0.0031(6) -0.0003(7) 0.0133(7)
C14 0.0288(8) 0.0271(8) 0.0350(9) -0.0045(6) -0.0014(6) 0.0136(7)
C15 0.0335(9) 0.0296(9) 0.0385(9) 0.0006(7) 0.0019(7) 0.0164(7)
C16 0.0325(9) 0.0308(9) 0.0419(10) 0.0022(7) 0.0056(7) 0.0139(7)
N1 0.0287(8) 0.0373(8) 0.0484(9) 0.0031(7) 0.0055(6) 0.0175(7)
C21 0.0324(9) 0.0322(9) 0.0403(10) -0.0046(7) -0.0023(7) 0.0166(7)
C22 0.0352(9) 0.0408(10) 0.0482(11) -0.0055(8) -0.0028(8) 0.0228(8)
C23 0.0462(11) 0.0442(11) 0.0444(11) -0.0054(8) -0.0080(8) 0.0294(9)
C24 0.0463(11) 0.0374(10) 0.0393(10) 0.0004(7) -0.0038(8) 0.0227(9)
C25 0.0361(9) 0.0364(9) 0.0386(10) -0.0017(7) -0.0006(7) 0.0183(8)
C26 0.0317(9) 0.0300(8) 0.0353(9) -0.0062(7) -0.0040(7) 0.0158(7)
C10 0.029(12) 0.053(12) 0.038(6) 0.005(10) 0.001(6) 0.023(9)
O10 0.082(7) 0.098(7) 0.074(6) 0.004(6) -0.004(6) 0.058(6)

loop_
_atom_type_symbol
_atom_type_description
_atom_type_scat_dispersion_real
_atom_type_scat_dispersion_imag
_atom_type_scat_source
C C 0.0181 0.0091 'International Tables Vol C Tables 4.2.6.8 and 6.1.1.4'
H H 0 0 'International Tables Vol C Tables 4.2.6.8 and 6.1.1.4'
N N 0.0311 0.018 'International Tables Vol C Tables 4.2.6.8 and 6.1.1.4'
O O 0.0492 0.0322 'International Tables Vol C Tables 4.2.6.8 and 6.1.1.4'

loop_
_geom_angle_atom_site_label_1
_geom_angle_atom_site_label_2
_geom_angle_atom_site_label_3
_geom_angle
_geom_angle_site_symmetry_1
_geom_angle_site_symmetry_3
C2 C1 C2 118.77(15) . 3_565
C2 C1 C14 120.74(14) . .
C2 C1 C14 120.49(14) 3_565 .
C1 C2 C1 121.23(16) . 2_665
C1 C2 H2 119.4 . .
C1 C2 H2 119.4 2_665 .
C16 C11 N1 130.08(16) . .
C16 C11 C12 121.44(15) . .
N1 C11 C12 108.47(15) . .
C13 C12 C11 119.79(15) . .
C13 C12 C26 133.49(16) . .
C11 C12 C26 106.72(14) . .
C14 C13 C12 119.59(15) . .
C14 C13 H13 120.2 . .
C12 C13 H13 120.2 . .
C13 C14 C15 119.14(15) . .
C13 C14 C1 121.02(15) . .
C15 C14 C1 119.83(15) . .
C16 C15 C14 122.59(16) . .
C16 C15 H15 118.7 . .
C14 C15 H15 118.7 . .
C11 C16 C15 117.43(16) . .
C11 C16 H16 121.3 . .
C15 C16 H16 121.3 . .
C21 N1 C11 109.35(14) . .
C21 N1 H1 125.3 . .
C11 N1 H1 125.3 . .
N1 C21 C22 129.55(16) . .
N1 C21 C26 108.82(14) . .
C22 C21 C26 121.62(17) . .
C23 C22 C21 117.43(17) . .
C23 C22 H22 121.3 . .
C21 C22 H22 121.3 . .
C22 C23 C24 121.58(17) . .
C22 C23 H23 119.2 . .
C24 C23 H23 119.2 . .
C25 C24 C23 121.05(17) . .
C25 C24 H24 119.5 . .
C23 C24 H24 119.5 . .
C24 C25 C26 118.49(16) . .
C24 C25 H25 120.8 . .
C26 C25 H25 120.8 . .
C25 C26 C21 119.80(15) . .
C25 C26 C12 133.56(16) . .
C21 C26 C12 106.63(14) . .
O10 C10 H10A 109.5 . .
O10 C10 H10B 109.5 . .
H10A C10 H10B 109.5 . .
O10 C10 H10C 109.5 . .
H10A C10 H10C 109.5 . .
H10B C10 H10C 109.5 . .
C10 O10 H1O 109.5 . .

loop_
_geom_bond_atom_site_label_1
_geom_bond_atom_site_label_2
_geom_bond_distance
_geom_bond_site_symmetry_2
C1 C2 1.395(2) .
C1 C2 1.395(2) 3_565
C1 C14 1.486(2) .
C2 C1 1.395(2) 2_665
C2 H2 0.95 .
C11 C16 1.384(2) .
C11 N1 1.385(2) .
C11 C12 1.414(2) .
C12 C13 1.392(2) .
C12 C26 1.447(2) .
C13 C14 1.387(2) .
C13 H13 0.95 .
C14 C15 1.406(2) .
C15 C16 1.384(2) .
C15 H15 0.95 .
C16 H16 0.95 .
N1 C21 1.381(2) .
N1 H1 0.88 .
C21 C22 1.390(2) .
C21 C26 1.410(2) .
C22 C23 1.384(3) .
C22 H22 0.95 .
C23 C24 1.395(3) .
C23 H23 0.95 .
C24 C25 1.382(2) .
C24 H24 0.95 .
C25 C26 1.395(2) .
C25 H25 0.95 .
C10 O10 1.379(10) .
C10 H10A 0.98 .
C10 H10B 0.98 .
C10 H10C 0.98 .
O10 H1O 0.84 .
